data_4027843
loop_
_publ_author_name
'Shinn Dee Yeoh'
'Colin E. Skene'
'Jonathan M. White'

_publ_section_title
;
 Hyperconjugation Involving Strained Carbon-Carbon Bonds. Structural
 Analysis of Ester and Ether Derivatives and One-Bond 13C-13C Coupling
 Constants of \a- and \b-Nopinol
;
_journal_name_full 'Journal of Organic Chemistry'
_journal_page_first 311
_journal_page_last 319
_journal_paper_doi 10.1021/jo3020243
_journal_volume 78
_journal_year 2013
_chemical_formula_sum 'C16 H18 N2 O6'
_chemical_formula_weight 334.32
_chemical_name_systematic
;
 ?
;
_space_group_IT_number 4
_symmetry_cell_setting monoclinic
_symmetry_space_group_name_Hall 'P 2yb'
_symmetry_space_group_name_H-M 'P 1 21 1'
_atom_sites_solution_hydrogens geom
_atom_sites_solution_primary direct
_atom_sites_solution_secondary difmap
_audit_creation_method SHELXL-97
_cell_angle_alpha 90.00
_cell_angle_beta 113.621(3)
_cell_angle_gamma 90.00
_cell_formula_units_Z 4
_cell_length_a 7.0798(2)
_cell_length_b 32.9160(6)
_cell_length_c 7.4809(2)
_cell_measurement_reflns_used 4708
_cell_measurement_temperature 130(2)
_cell_measurement_theta_max 72.2548
_cell_measurement_theta_min 4.0285
_cell_volume 1597.28(8)
_computing_cell_refinement
;
CrysAlis RED, Oxford Diffraction Ltd.,
Version 1.171.32.5 (release 08-05-2007 CrysAlis171 .NET)
(compiled May  8 2007,13:10:02)
;
_computing_data_collection
;
CrysAlis CCD, Oxford Diffraction Ltd.,
Version 1.171.32.5 (release 08-05-2007 CrysAlis171 .NET)
(compiled May  8 2007,13:10:02)
;
_computing_data_reduction
;
CrysAlis RED, Oxford Diffraction Ltd.,
Version 1.171.32.5 (release 08-05-2007 CrysAlis171 .NET)
(compiled May  8 2007,13:10:02)
;
_computing_structure_refinement 'SHELXL-97 (Sheldrick, 1997)'
_diffrn_ambient_temperature 130(2)
_diffrn_detector_area_resol_mean 16.0711
_diffrn_measured_fraction_theta_full 0.948
_diffrn_measured_fraction_theta_max 0.948
_diffrn_radiation_monochromator graphite
_diffrn_radiation_source 'fine-focus sealed tube'
_diffrn_radiation_type CuK\a
_diffrn_radiation_wavelength 1.54184
_diffrn_reflns_av_R_equivalents 0.0278
_diffrn_reflns_av_sigmaI/netI 0.0269
_diffrn_reflns_limit_h_max 8
_diffrn_reflns_limit_h_min -8
_diffrn_reflns_limit_k_max 27
_diffrn_reflns_limit_k_min -40
_diffrn_reflns_limit_l_max 9
_diffrn_reflns_limit_l_min -9
_diffrn_reflns_number 7512
_diffrn_reflns_theta_full 72.61
_diffrn_reflns_theta_max 72.61
_diffrn_reflns_theta_min 5.38
_exptl_absorpt_coefficient_mu 0.907
_exptl_absorpt_correction_T_max 0.896
_exptl_absorpt_correction_T_min 0.602
_exptl_absorpt_correction_type gaussian
_exptl_absorpt_process_details
;
CrysAlis RED, Oxford Diffraction Ltd.,
Version 1.171.32.5 (release 08-05-2007 CrysAlis171 .NET)
(compiled May  8 2007,13:10:02)
numerical absorption correction based on gaussian integration over
            a multifaceted crystal model
;
_exptl_crystal_colour colourless
_exptl_crystal_density_diffrn 1.390
_exptl_crystal_description block
_exptl_crystal_F_000 704
_exptl_crystal_size_max 0.608
_exptl_crystal_size_mid 0.28
_exptl_crystal_size_min 0.12
_refine_diff_density_max 0.201
_refine_diff_density_min -0.188
_refine_diff_density_rms 0.040
_refine_ls_abs_structure_details 'Flack H D (1983), Acta Cryst. A39, 876-881'
_refine_ls_abs_structure_Flack 0.05(15)
_refine_ls_extinction_method none
_refine_ls_goodness_of_fit_ref 1.022
_refine_ls_hydrogen_treatment constr
_refine_ls_matrix_type full
_refine_ls_number_parameters 433
_refine_ls_number_reflns 4231
_refine_ls_number_restraints 1
_refine_ls_restrained_S_all 1.022
_refine_ls_R_factor_all 0.0379
_refine_ls_R_factor_gt 0.0353
_refine_ls_shift/su_max 0.000
_refine_ls_shift/su_mean 0.000
_refine_ls_structure_factor_coef Fsqd
_refine_ls_weighting_details 'calc w=1/[\s^2^(Fo^2^)+(0.0738P)^2^+0.0000P] where P=(Fo^2^+2Fc^2^)/3'
_refine_ls_weighting_scheme calc
_refine_ls_wR_factor_gt 0.0945
_refine_ls_wR_factor_ref 0.0957
_reflns_number_gt 3834
_reflns_number_total 4231
_reflns_threshold_expression >2sigma(I)
_cod_data_source_file jo3020243_si_005.cif
_cod_data_source_block jmwsdy40
_cod_original_cell_volume 1597.27(7)
_cod_database_code 4027843

loop_
_symmetry_equiv_pos_as_xyz
'x, y, z'
'-x, y+1/2, -z'

loop_
_atom_site_label
_atom_site_type_symbol
_atom_site_fract_x
_atom_site_fract_y
_atom_site_fract_z
_atom_site_U_iso_or_equiv
_atom_site_adp_type
_atom_site_occupancy
_atom_site_symmetry_multiplicity
_atom_site_calc_flag
_atom_site_refinement_flags
C2' C 0.4652(4) 0.41170(7) 0.8561(3) 0.0312(5) Uani 1 1 d .
H1' H 0.5270 0.4001 0.7714 0.037 Uiso 1 1 calc R
C2 C 0.6560(4) 0.14701(7) 0.7969(4) 0.0367(5) Uani 1 1 d .
H1 H 0.6029 0.1597 0.8859 0.044 Uiso 1 1 calc R
C1' C 0.2754(4) 0.43533(7) 0.7322(3) 0.0327(5) Uani 1 1 d .
H2' H 0.1679 0.4197 0.6301 0.039 Uiso 1 1 calc R
C1 C 0.4858(4) 0.12258(7) 0.6483(4) 0.0367(5) Uani 1 1 d .
H2 H 0.3607 0.1379 0.5713 0.044 Uiso 1 1 calc R
C7 C 0.4531(5) 0.08516(8) 0.7597(5) 0.0457(6) Uani 1 1 d .
H3A H 0.4906 0.0897 0.8978 0.055 Uiso 1 1 calc R
H3B H 0.3183 0.0727 0.6984 0.055 Uiso 1 1 calc R
C7' C 0.3538(4) 0.47346(8) 0.6611(4) 0.0406(6) Uani 1 1 d .
H3C H 0.4848 0.4697 0.6505 0.049 Uiso 1 1 calc R
H3D H 0.2525 0.4858 0.5443 0.049 Uiso 1 1 calc R
C5' C 0.3706(4) 0.49367(7) 0.8535(4) 0.0377(5) Uani 1 1 d .
H4' H 0.3346 0.5226 0.8434 0.045 Uiso 1 1 calc R
C5 C 0.6237(4) 0.06435(8) 0.7109(4) 0.0419(6) Uani 1 1 d .
H4 H 0.6031 0.0353 0.6813 0.050 Uiso 1 1 calc R
C4 C 0.8334(5) 0.07572(8) 0.8657(4) 0.0461(6) Uani 1 1 d .
H5A H 0.9391 0.0691 0.8189 0.055 Uiso 1 1 calc R
H5B H 0.8595 0.0598 0.9824 0.055 Uiso 1 1 calc R
C4' C 0.5774(4) 0.48293(8) 1.0143(4) 0.0390(5) Uani 1 1 d .
H5C H 0.5760 0.4903 1.1393 0.047 Uiso 1 1 calc R
H5D H 0.6845 0.4987 0.9969 0.047 Uiso 1 1 calc R
C3' C 0.6293(4) 0.43728(8) 1.0163(4) 0.0380(5) Uani 1 1 d .
H6C H 0.7591 0.4346 1.0023 0.046 Uiso 1 1 calc R
H6D H 0.6486 0.4261 1.1425 0.046 Uiso 1 1 calc R
C3 C 0.8473(5) 0.12163(9) 0.9180(4) 0.0464(6) Uani 1 1 d .
H6A H 0.8718 0.1242 1.0547 0.056 Uiso 1 1 calc R
H6B H 0.9657 0.1331 0.9017 0.056 Uiso 1 1 calc R
C6' C 0.1981(4) 0.46410(7) 0.8548(4) 0.0344(5) Uani 1 1 d .
C6 C 0.5628(4) 0.09273(7) 0.5297(4) 0.0363(5) Uani 1 1 d .
C8 C 0.7317(4) 0.10533(8) 0.4627(4) 0.0396(5) Uani 1 1 d .
H8A H 0.6740 0.1227 0.3505 0.059 Uiso 1 1 calc R
H8B H 0.7893 0.0816 0.4294 0.059 Uiso 1 1 calc R
H8C H 0.8380 0.1197 0.5661 0.059 Uiso 1 1 calc R
C8' C 0.2001(4) 0.45041(8) 1.0497(4) 0.0389(5) Uani 1 1 d .
H8D H 0.3348 0.4404 1.1309 0.058 Uiso 1 1 calc R
H8E H 0.1005 0.4292 1.0285 0.058 Uiso 1 1 calc R
H8F H 0.1664 0.4730 1.1127 0.058 Uiso 1 1 calc R
C9 C 0.3782(5) 0.07661(9) 0.3519(5) 0.0542(7) Uani 1 1 d .
H9A H 0.2701 0.0687 0.3914 0.081 Uiso 1 1 calc R
H9B H 0.4205 0.0535 0.2988 0.081 Uiso 1 1 calc R
H9C H 0.3288 0.0975 0.2547 0.081 Uiso 1 1 calc R
C9' C -0.0190(4) 0.47986(9) 0.7277(5) 0.0488(6) Uani 1 1 d .
H9D H -0.0229 0.4887 0.6041 0.073 Uiso 1 1 calc R
H9E H -0.0522 0.5022 0.7923 0.073 Uiso 1 1 calc R
H9F H -0.1176 0.4585 0.7075 0.073 Uiso 1 1 calc R
C10' C 0.3638(3) 0.34259(7) 0.8674(3) 0.0271(4) Uani 1 1 d .
C10 C 0.7422(3) 0.21615(7) 0.7666(3) 0.0270(4) Uani 1 1 d .
C11 C 0.7760(3) 0.24668(6) 0.6335(3) 0.0240(4) Uani 1 1 d .
C11' C 0.3244(3) 0.31149(7) 0.9943(3) 0.0248(4) Uani 1 1 d .
C16' C 0.3139(3) 0.27079(6) 0.9372(3) 0.0245(4) Uani 1 1 d .
H12' H 0.3232 0.2639 0.8205 0.029 Uiso 1 1 calc R
C16 C 0.7830(3) 0.28766(7) 0.6857(3) 0.0243(4) Uani 1 1 d .
H12 H 0.7718 0.2951 0.8010 0.029 Uiso 1 1 calc R
C15 C 0.8065(3) 0.31667(6) 0.5646(3) 0.0235(4) Uani 1 1 d .
C15' C 0.2897(3) 0.24120(7) 1.0557(3) 0.0243(4) Uani 1 1 d .
C14' C 0.2733(3) 0.25133(7) 1.2303(3) 0.0244(4) Uani 1 1 d .
C14 C 0.8229(3) 0.30583(7) 0.3911(3) 0.0242(4) Uani 1 1 d .
C13 C 0.8148(3) 0.26516(7) 0.3378(3) 0.0254(4) Uani 1 1 d .
H15 H 0.8246 0.2578 0.2217 0.030 Uiso 1 1 calc R
C13' C 0.2829(3) 0.29165(7) 1.2873(3) 0.0261(4) Uani 1 1 d .
H15' H 0.2730 0.2985 1.4038 0.031 Uiso 1 1 calc R
C12' C 0.3075(3) 0.32164(7) 1.1680(3) 0.0257(4) Uani 1 1 d .
H16' H 0.3128 0.3488 1.2045 0.031 Uiso 1 1 calc R
C12 C 0.7922(3) 0.23575(7) 0.4600(3) 0.0263(4) Uani 1 1 d .
H16 H 0.7877 0.2085 0.4262 0.032 Uiso 1 1 calc R
N2' N 0.3009(3) 0.19846(6) 1.0020(3) 0.0278(4) Uani 1 1 d .
N1 N 0.8639(3) 0.33644(6) 0.2671(2) 0.0254(4) Uani 1 1 d .
N2 N 0.7937(3) 0.35982(5) 0.6143(3) 0.0265(4) Uani 1 1 d .
N1' N 0.2335(3) 0.22011(6) 1.3526(3) 0.0273(4) Uani 1 1 d .
O1' O 0.4090(2) 0.37835(5) 0.9564(2) 0.0293(3) Uani 1 1 d .
O1 O 0.7116(3) 0.17933(5) 0.6903(2) 0.0327(3) Uani 1 1 d .
O2' O 0.3593(3) 0.33493(5) 0.7078(2) 0.0345(4) Uani 1 1 d .
O2 O 0.7390(3) 0.22536(5) 0.9216(2) 0.0384(4) Uani 1 1 d .
O6' O 0.1904(3) 0.18836(5) 0.8363(2) 0.0356(4) Uani 1 1 d .
O6 O 0.9080(3) 0.37047(5) 0.7775(2) 0.0344(4) Uani 1 1 d .
O5' O 0.4269(3) 0.17684(5) 1.1247(2) 0.0400(4) Uani 1 1 d .
O5 O 0.6648(3) 0.38087(5) 0.4925(2) 0.0366(4) Uani 1 1 d .
O4' O 0.1274(3) 0.19133(6) 1.2700(3) 0.0396(4) Uani 1 1 d .
O4 O 0.9670(3) 0.36584(5) 0.3477(2) 0.0356(4) Uani 1 1 d .
O3' O 0.3024(3) 0.22652(6) 1.5277(2) 0.0366(4) Uani 1 1 d .
O3 O 0.7985(3) 0.32919(5) 0.0928(2) 0.0340(4) Uani 1 1 d .

loop_
_atom_site_aniso_label
_atom_site_aniso_U_11
_atom_site_aniso_U_22
_atom_site_aniso_U_33
_atom_site_aniso_U_23
_atom_site_aniso_U_13
_atom_site_aniso_U_12
C2' 0.0383(12) 0.0230(10) 0.0419(12) -0.0001(9) 0.0260(10) 0.0019(9)
C2 0.0555(15) 0.0235(11) 0.0396(12) -0.0053(9) 0.0280(12) -0.0074(10)
C1' 0.0402(12) 0.0255(11) 0.0349(11) -0.0004(9) 0.0175(10) -0.0014(9)
C1 0.0376(12) 0.0226(11) 0.0530(14) 0.0042(10) 0.0216(11) 0.0015(9)
C7 0.0533(16) 0.0273(12) 0.0657(16) 0.0045(11) 0.0335(14) -0.0033(11)
C7' 0.0494(14) 0.0289(12) 0.0478(14) 0.0072(10) 0.0240(12) 0.0008(10)
C5' 0.0422(13) 0.0204(10) 0.0570(15) 0.0009(10) 0.0269(11) -0.0011(10)
C5 0.0556(15) 0.0203(10) 0.0551(15) 0.0019(10) 0.0279(13) 0.0000(11)
C4 0.0561(16) 0.0348(14) 0.0486(14) 0.0100(11) 0.0224(13) 0.0027(11)
C4' 0.0387(12) 0.0288(12) 0.0543(14) -0.0078(11) 0.0236(11) -0.0098(10)
C3' 0.0306(11) 0.0310(12) 0.0545(14) 0.0011(10) 0.0194(11) -0.0008(10)
C3 0.0587(16) 0.0355(13) 0.0396(13) 0.0041(11) 0.0140(12) -0.0082(12)
C6' 0.0324(12) 0.0235(10) 0.0499(13) -0.0033(9) 0.0191(10) 0.0008(9)
C6 0.0425(13) 0.0225(10) 0.0417(12) -0.0041(9) 0.0146(11) -0.0020(9)
C8 0.0508(14) 0.0317(12) 0.0393(12) -0.0021(10) 0.0211(11) 0.0041(11)
C8' 0.0379(12) 0.0322(12) 0.0545(14) -0.0092(10) 0.0269(11) -0.0054(10)
C9 0.0571(18) 0.0371(14) 0.0580(17) -0.0110(12) 0.0121(14) -0.0070(13)
C9' 0.0386(13) 0.0340(13) 0.0716(18) 0.0018(13) 0.0199(13) 0.0076(11)
C10' 0.0249(10) 0.0242(10) 0.0284(10) 0.0001(8) 0.0068(8) 0.0032(8)
C10 0.0291(11) 0.0217(10) 0.0269(10) -0.0007(8) 0.0077(8) 0.0017(8)
C11 0.0219(9) 0.0227(10) 0.0239(9) -0.0011(8) 0.0057(7) -0.0001(7)
C11' 0.0224(9) 0.0242(10) 0.0259(9) -0.0004(8) 0.0075(8) 0.0012(8)
C16' 0.0252(10) 0.0249(10) 0.0222(9) -0.0012(8) 0.0083(8) -0.0012(8)
C16 0.0262(10) 0.0236(10) 0.0219(9) -0.0035(8) 0.0084(8) 0.0003(8)
C15 0.0231(9) 0.0219(10) 0.0238(9) -0.0038(8) 0.0077(8) -0.0008(7)
C15' 0.0220(9) 0.0231(10) 0.0256(10) -0.0008(8) 0.0073(8) 0.0016(7)
C14' 0.0215(9) 0.0265(11) 0.0243(9) 0.0012(8) 0.0082(8) 0.0011(8)
C14 0.0214(9) 0.0260(10) 0.0241(9) -0.0002(8) 0.0080(8) 0.0016(8)
C13 0.0229(10) 0.0303(11) 0.0229(9) -0.0040(8) 0.0091(8) 0.0004(8)
C13' 0.0229(9) 0.0311(11) 0.0247(10) -0.0022(8) 0.0099(8) 0.0010(8)
C12' 0.0208(9) 0.0253(10) 0.0288(9) -0.0036(8) 0.0076(8) 0.0008(8)
C12 0.0242(10) 0.0225(10) 0.0301(10) -0.0056(8) 0.0087(8) 0.0004(8)
N2' 0.0326(9) 0.0235(9) 0.0300(9) 0.0019(7) 0.0153(8) -0.0002(7)
N1 0.0235(8) 0.0284(9) 0.0256(8) 0.0008(7) 0.0111(7) 0.0036(7)
N2 0.0328(9) 0.0215(9) 0.0287(9) -0.0023(7) 0.0161(8) -0.0008(7)
N1' 0.0287(9) 0.0284(9) 0.0283(9) 0.0003(7) 0.0151(7) 0.0038(7)
O1' 0.0359(8) 0.0219(7) 0.0348(7) -0.0012(6) 0.0190(6) 0.0001(6)
O1 0.0465(9) 0.0205(7) 0.0373(8) -0.0050(6) 0.0234(7) -0.0053(7)
O2' 0.0499(9) 0.0277(8) 0.0285(8) 0.0002(6) 0.0183(7) -0.0022(7)
O2 0.0640(11) 0.0263(7) 0.0267(8) -0.0021(6) 0.0200(8) -0.0041(8)
O6' 0.0490(9) 0.0277(8) 0.0294(8) -0.0052(6) 0.0151(7) -0.0058(7)
O6 0.0468(9) 0.0265(8) 0.0287(7) -0.0063(6) 0.0139(7) -0.0042(7)
O5' 0.0496(10) 0.0263(8) 0.0413(9) 0.0049(7) 0.0154(8) 0.0096(8)
O5 0.0409(9) 0.0265(8) 0.0395(9) 0.0015(7) 0.0130(7) 0.0080(7)
O4' 0.0465(9) 0.0339(9) 0.0392(9) 0.0012(7) 0.0180(7) -0.0110(8)
O4 0.0396(9) 0.0318(8) 0.0354(8) -0.0003(7) 0.0150(7) -0.0073(7)
O3' 0.0447(9) 0.0391(9) 0.0293(8) 0.0032(7) 0.0183(7) 0.0034(8)
O3 0.0399(9) 0.0380(9) 0.0259(7) 0.0007(6) 0.0150(6) 0.0028(7)

loop_
_atom_type_symbol
_atom_type_description
_atom_type_scat_dispersion_real
_atom_type_scat_dispersion_imag
_atom_type_scat_source
C C 0.0181 0.0091 'International Tables Vol C Tables 4.2.6.8 and 6.1.1.4'
H H 0.0000 0.0000 'International Tables Vol C Tables 4.2.6.8 and 6.1.1.4'
N N 0.0311 0.0180 'International Tables Vol C Tables 4.2.6.8 and 6.1.1.4'
O O 0.0492 0.0322 'International Tables Vol C Tables 4.2.6.8 and 6.1.1.4'

loop_
_geom_angle_atom_site_label_1
_geom_angle_atom_site_label_2
_geom_angle_atom_site_label_3
_geom_angle
O1' C2' C1' 110.01(18)
O1' C2' C3' 106.51(18)
C1' C2' C3' 113.86(19)
O1 C2 C1 107.13(19)
O1 C2 C3 110.3(2)
C1 C2 C3 113.6(2)
C2' C1' C7' 106.0(2)
C2' C1' C6' 112.78(19)
C7' C1' C6' 88.19(18)
C2 C1 C7 105.9(2)
C2 C1 C6 113.5(2)
C7 C1 C6 88.10(19)
C5 C7 C1 85.80(19)
C5' C7' C1' 86.18(18)
C4' C5' C7' 109.1(2)
C4' C5' C6' 111.0(2)
C7' C5' C6' 88.23(19)
C4 C5 C7 109.0(2)
C4 C5 C6 111.2(2)
C7 C5 C6 88.3(2)
C5 C4 C3 112.1(2)
C5' C4' C3' 112.6(2)
C2' C3' C4' 114.9(2)
C2 C3 C4 115.3(2)
C8' C6' C9' 108.4(2)
C8' C6' C1' 120.8(2)
C9' C6' C1' 109.9(2)
C8' C6' C5' 118.9(2)
C9' C6' C5' 112.1(2)
C1' C6' C5' 85.17(18)
C8 C6 C9 108.4(2)
C8 C6 C5 117.9(2)
C9 C6 C5 112.9(2)
C8 C6 C1 120.9(2)
C9 C6 C1 109.9(2)
C5 C6 C1 85.47(19)
O2' C10' O1' 125.9(2)
O2' C10' C11' 123.1(2)
O1' C10' C11' 110.92(18)
O2 C10 O1 125.6(2)
O2 C10 C11 122.6(2)
O1 C10 C11 111.74(18)
C12 C11 C16 120.1(2)
C12 C11 C10 122.63(19)
C16 C11 C10 117.22(18)
C12' C11' C16' 120.1(2)
C12' C11' C10' 122.38(19)
C16' C11' C10' 117.48(18)
C15' C16' C11' 119.13(18)
C15 C16 C11 119.11(18)
C16 C15 C14 120.92(19)
C16 C15 N2 117.79(18)
C14 C15 N2 121.03(19)
C16' C15' C14' 120.9(2)
C16' C15' N2' 117.79(18)
C14' C15' N2' 121.11(19)
C13' C14' C15' 120.2(2)
C13' C14' N1' 118.25(18)
C15' C14' N1' 121.43(19)
C13 C14 C15 120.2(2)
C13 C14 N1 118.20(17)
C15 C14 N1 121.41(19)
C12 C13 C14 119.04(19)
C12' C13' C14' 119.11(19)
C13' C12' C11' 120.6(2)
C13 C12 C11 120.6(2)
O6' N2' O5' 125.8(2)
O6' N2' C15' 117.09(18)
O5' N2' C15' 117.01(18)
O4 N1 O3 125.5(2)
O4 N1 C14 117.50(17)
O3 N1 C14 116.90(18)
O5 N2 O6 125.91(19)
O5 N2 C15 117.52(18)
O6 N2 C15 116.49(17)
O4' N1' O3' 125.6(2)
O4' N1' C14' 117.42(17)
O3' N1' C14' 116.88(19)
C10' O1' C2' 117.76(17)
C10 O1 C2 117.50(17)

loop_
_geom_bond_atom_site_label_1
_geom_bond_atom_site_label_2
_geom_bond_distance
C2' O1' 1.472(3)
C2' C1' 1.507(3)
C2' C3' 1.543(3)
C2 O1 1.475(3)
C2 C1 1.504(4)
C2 C3 1.539(4)
C1' C7' 1.550(3)
C1' C6' 1.562(3)
C1 C7 1.556(3)
C1 C6 1.561(3)
C7 C5 1.554(4)
C7' C5' 1.546(4)
C5' C4' 1.518(4)
C5' C6' 1.565(3)
C5 C4 1.519(4)
C5 C6 1.558(4)
C4 C3 1.554(4)
C4' C3' 1.545(3)
C6' C8' 1.521(4)
C6' C9' 1.538(3)
C6 C8 1.528(4)
C6 C9 1.538(4)
C10' O2' 1.209(3)
C10' O1' 1.327(3)
C10' C11' 1.497(3)
C10 O2 1.208(3)
C10 O1 1.320(3)
C10 C11 1.500(3)
C11 C12 1.395(3)
C11 C16 1.400(3)
C11' C12' 1.392(3)
C11' C16' 1.399(3)
C16' C15' 1.374(3)
C16 C15 1.372(3)
C15 C14 1.395(3)
C15 N2 1.480(3)
C15' C14' 1.397(3)
C15' N2' 1.474(3)
C14' C13' 1.387(3)
C14' N1' 1.476(3)
C14 C13 1.391(3)
C14 N1 1.475(3)
C13 C12 1.384(3)
C13' C12' 1.387(3)
N2' O6' 1.217(3)
N2' O5' 1.220(3)
N1 O4 1.216(3)
N1 O3 1.220(2)
N2 O5 1.215(3)
N2 O6 1.215(2)
N1' O4' 1.213(3)
N1' O3' 1.219(2)

loop_
_geom_torsion_atom_site_label_1
_geom_torsion_atom_site_label_2
_geom_torsion_atom_site_label_3
_geom_torsion_atom_site_label_4
_geom_torsion
O1' C2' C1' C7' 170.86(18)
C3' C2' C1' C7' 51.4(2)
O1' C2' C1' C6' 76.0(2)
C3' C2' C1' C6' -43.5(3)
O1 C2 C1 C7 171.76(19)
C3 C2 C1 C7 49.7(3)
O1 C2 C1 C6 76.8(2)
C3 C2 C1 C6 -45.3(3)
C2 C1 C7 C5 -87.7(2)
C6 C1 C7 C5 26.2(2)
C2' C1' C7' C5' -87.0(2)
C6' C1' C7' C5' 26.15(18)
C1' C7' C5' C4' 85.5(2)
C1' C7' C5' C6' -26.10(18)
C1 C7 C5 C4 85.6(2)
C1 C7 C5 C6 -26.21(19)
C7 C5 C4 C3 -43.7(3)
C6 C5 C4 C3 52.0(3)
C7' C5' C4' C3' -46.1(3)
C6' C5' C4' C3' 49.5(3)
O1' C2' C3' C4' -125.0(2)
C1' C2' C3' C4' -3.6(3)
C5' C4' C3' C2' 0.6(3)
O1 C2 C3 C4 -119.8(2)
C1 C2 C3 C4 0.5(3)
C5 C4 C3 C2 -3.7(3)
C2' C1' C6' C8' -40.2(3)
C7' C1' C6' C8' -146.8(2)
C2' C1' C6' C9' -167.5(2)
C7' C1' C6' C9' 85.9(2)
C2' C1' C6' C5' 80.7(2)
C7' C1' C6' C5' -25.86(19)
C4' C5' C6' C8' 38.9(3)
C7' C5' C6' C8' 148.7(2)
C4' C5' C6' C9' 166.6(2)
C7' C5' C6' C9' -83.6(2)
C4' C5' C6' C1' -83.9(2)
C7' C5' C6' C1' 25.93(18)
C4 C5 C6 C8 39.1(3)
C7 C5 C6 C8 148.8(2)
C4 C5 C6 C9 166.7(3)
C7 C5 C6 C9 -83.5(3)
C4 C5 C6 C1 -83.6(2)
C7 C5 C6 C1 26.13(19)
C2 C1 C6 C8 -39.5(3)
C7 C1 C6 C8 -146.1(2)
C2 C1 C6 C9 -166.8(2)
C7 C1 C6 C9 86.6(2)
C2 C1 C6 C5 80.5(2)
C7 C1 C6 C5 -26.1(2)
O2 C10 C11 C12 176.0(2)
O1 C10 C11 C12 -5.8(3)
O2 C10 C11 C16 -6.5(3)
O1 C10 C11 C16 171.72(18)
O2' C10' C11' C12' -172.7(2)
O1' C10' C11' C12' 9.1(3)
O2' C10' C11' C16' 10.2(3)
O1' C10' C11' C16' -168.00(19)
C12' C11' C16' C15' -0.9(3)
C10' C11' C16' C15' 176.33(18)
C12 C11 C16 C15 -0.2(3)
C10 C11 C16 C15 -177.77(19)
C11 C16 C15 C14 0.2(3)
C11 C16 C15 N2 174.40(18)
C11' C16' C15' C14' 0.7(3)
C11' C16' C15' N2' -173.75(18)
C16' C15' C14' C13' -0.5(3)
N2' C15' C14' C13' 173.77(18)
C16' C15' C14' N1' 175.90(19)
N2' C15' C14' N1' -9.8(3)
C16 C15 C14 C13 0.2(3)
N2 C15 C14 C13 -173.83(18)
C16 C15 C14 N1 -175.31(18)
N2 C15 C14 N1 10.6(3)
C15 C14 C13 C12 -0.5(3)
N1 C14 C13 C12 175.12(17)
C15' C14' C13' C12' 0.4(3)
N1' C14' C13' C12' -176.07(18)
C14' C13' C12' C11' -0.6(3)
C16' C11' C12' C13' 0.8(3)
C10' C11' C12' C13' -176.22(19)
C14 C13 C12 C11 0.5(3)
C16 C11 C12 C13 -0.1(3)
C10 C11 C12 C13 177.30(19)
C16' C15' N2' O6' -52.4(3)
C14' C15' N2' O6' 133.1(2)
C16' C15' N2' O5' 124.4(2)
C14' C15' N2' O5' -50.1(3)
C13 C14 N1 O4 -144.5(2)
C15 C14 N1 O4 31.1(3)
C13 C14 N1 O3 32.5(3)
C15 C14 N1 O3 -151.89(19)
C16 C15 N2 O5 -122.7(2)
C14 C15 N2 O5 51.5(3)
C16 C15 N2 O6 54.3(3)
C14 C15 N2 O6 -131.5(2)
C13' C14' N1' O4' 143.7(2)
C15' C14' N1' O4' -32.8(3)
C13' C14' N1' O3' -33.0(3)
C15' C14' N1' O3' 150.5(2)
O2' C10' O1' C2' -2.0(3)
C11' C10' O1' C2' 176.15(17)
C1' C2' O1' C10' 90.9(2)
C3' C2' O1' C10' -145.24(19)
O2 C10 O1 C2 4.0(3)
C11 C10 O1 C2 -174.13(19)
C1 C2 O1 C10 136.9(2)
C3 C2 O1 C10 -99.0(2)
